data_7158343
loop_
_publ_author_name
'Liu, Chao'
'Zhao, Ruiqi'
'Song, Liangliang'
'Li, Zhenghua'
'Tian, Guilong'
'He, Yi'
'Van Meervelt, Luc'
'Peshkov, Vsevolod A.'
'Van der Eycken, Erik V.'

_publ_section_title
;
 Palladium-catalyzed post-Ugi arylative dearomatization/Michael addition
 cascade towards plicamine analogues.
;
_journal_issue 44
_journal_name_full 'Organic &amp; biomolecular chemistry'
_journal_page_first 9752
_journal_page_last 9757
_journal_paper_doi 10.1039/d1ob01805a
_journal_volume 19
_journal_year 2021
_chemical_formula_moiety 'C30 H28 N2 O3'
_chemical_formula_sum 'C30 H28 N2 O3'
_chemical_formula_weight 464.54
_space_group_crystal_system triclinic
_space_group_IT_number 2
_space_group_name_Hall '-P 1'
_space_group_name_H-M_alt 'P -1'
_atom_sites_solution_hydrogens geom
_audit_creation_date 2019-11-14
_audit_creation_method
;
Olex2 1.2
(compiled 2018.05.29 svn.r3510 for OlexSys, GUI svn.r5506)
;
_audit_update_record
;
2021-06-08 deposited with the CCDC.	2021-10-28 downloaded from the CCDC.
;
_cell_angle_alpha 85.493(2)
_cell_angle_beta 80.059(2)
_cell_angle_gamma 63.776(3)
_cell_formula_units_Z 2
_cell_length_a 9.1811(2)
_cell_length_b 9.9659(2)
_cell_length_c 14.9148(4)
_cell_measurement_reflns_used 18348
_cell_measurement_temperature 293(2)
_cell_measurement_theta_max 28.9890
_cell_measurement_theta_min 3.0280
_cell_volume 1205.83(6)
_computing_cell_refinement 'CrysAlisPro 1.171.40.25a (Rigaku OD, 2018)'
_computing_data_collection 'CrysAlisPro 1.171.40.25a (Rigaku OD, 2018)'
_computing_data_reduction 'CrysAlisPro 1.171.40.25a (Rigaku OD, 2018)'
_computing_molecular_graphics 'Olex2 (Dolomanov et al., 2009)'
_computing_publication_material 'Olex2 (Dolomanov et al., 2009)'
_computing_structure_refinement 'ShelXL (Sheldrick, 2015)'
_computing_structure_solution 'SHELXT 2014/5 (Sheldrick, 2014)'
_diffrn_ambient_temperature 293(2)
_diffrn_detector 'CCD plate'
_diffrn_detector_area_resol_mean 15.9631
_diffrn_detector_type Eos
_diffrn_measured_fraction_theta_full 0.999
_diffrn_measured_fraction_theta_max 0.999
_diffrn_measurement_details
;
List of Runs (angles in degrees, time in seconds):

  # Type    Start    End  Width  t~exp~   \w     \q     \k     \f   Frames
#--------------------------------------------------------------------------
  1  \w    -94.00 -34.00   1.00    7.50    --  -17.07 178.00 150.00   60
  2  \w    -86.00   4.00   1.00    7.50    --  -17.07 -57.00-150.00   90
  3  \w    -86.00   4.00   1.00    7.50    --  -17.07 -57.00  90.00   90
  4  \w    -38.00  52.00   1.00    7.50    --  -17.07  57.00   0.00   90
  5  \w    -87.00  13.00   1.00    7.50    --  -17.07 -77.00 -30.00  100
  6  \w    -20.00  61.00   1.00    7.50    --   18.87 -99.00  90.00   81
  7  \w    -50.00  40.00   1.00    7.50    --   18.87 -57.00  90.00   90
  8  \w    -20.00  61.00   1.00    7.50    --   18.87 -99.00-180.00   81
  9  \w    -20.00  61.00   1.00    7.50    --   18.87 -99.00 -30.00   81
 10  \w    -54.00  92.00   1.00    7.50    --   18.87   0.00 120.00  146
 11  \w    -20.00  25.00   1.00    7.50    --  -17.07 -99.00-180.00   45
 12  \w    -20.00  25.00   1.00    7.50    --  -17.07 -99.00   0.00   45
 13  \w     -7.00  91.00   1.00    7.50    --   18.87  38.00-150.00   98
 14  \w    -50.00  40.00   1.00    7.50    --   18.87 -57.00 -90.00   90
 15  \w    -54.00  92.00   1.00    7.50    --   18.87   0.00-180.00  146
 16  \w    -54.00  92.00   1.00    7.50    --   18.87   0.00-150.00  146
 17  \w    -54.00  92.00   1.00    7.50    --   18.87   0.00-120.00  146
 18  \w     -4.00  72.00   1.00    7.50    --   18.87-118.00   3.00   76
 19  \w    -54.00  92.00   1.00    7.50    --   18.87   0.00 -60.00  146
 20  \w    -54.00   4.00   1.00    7.50    --   18.87   0.00 -30.00   58
 21  \w    -54.00  92.00   1.00    7.50    --   18.87   0.00 -90.00  146
;
_diffrn_measurement_device 'four-circle diffractometer'
_diffrn_measurement_device_type 'SuperNova, Single source at offset/far, Eos'
_diffrn_measurement_method '\w scans'
_diffrn_orient_matrix_type 'CrysAlisPro convention (1999,Acta A55,543-557)'
_diffrn_orient_matrix_UB_11 -0.0539883000
_diffrn_orient_matrix_UB_12 0.0316972000
_diffrn_orient_matrix_UB_13 -0.0326317000
_diffrn_orient_matrix_UB_21 0.0659219000
_diffrn_orient_matrix_UB_22 -0.0372059000
_diffrn_orient_matrix_UB_23 -0.0352848000
_diffrn_orient_matrix_UB_31 -0.0183601000
_diffrn_orient_matrix_UB_32 -0.0624955000
_diffrn_orient_matrix_UB_33 0.0046144000
_diffrn_radiation_monochromator mirror
_diffrn_radiation_probe x-ray
_diffrn_radiation_type MoK\a
_diffrn_radiation_wavelength 0.71073
_diffrn_reflns_av_R_equivalents 0.0355
_diffrn_reflns_av_unetI/netI 0.0178
_diffrn_reflns_Laue_measured_fraction_full 0.999
_diffrn_reflns_Laue_measured_fraction_max 0.999
_diffrn_reflns_limit_h_max 11
_diffrn_reflns_limit_h_min -11
_diffrn_reflns_limit_k_max 12
_diffrn_reflns_limit_k_min -12
_diffrn_reflns_limit_l_max 18
_diffrn_reflns_limit_l_min -18
_diffrn_reflns_number 49581
_diffrn_reflns_point_group_measured_fraction_full 0.999
_diffrn_reflns_point_group_measured_fraction_max 0.999
_diffrn_reflns_theta_full 25.242
_diffrn_reflns_theta_max 26.371
_diffrn_reflns_theta_min 2.503
_diffrn_source 'micro-focus sealed X-ray tube'
_diffrn_source_type 'SuperNova (Mo) X-ray Source'
_exptl_absorpt_coefficient_mu 0.083
_exptl_absorpt_correction_T_max 1.00000
_exptl_absorpt_correction_T_min 0.60029
_exptl_absorpt_correction_type multi-scan
_exptl_absorpt_process_details
;
CrysAlisPro 1.171.40.25a (Rigaku Oxford Diffraction, 2018)
Empirical absorption correction using spherical harmonics,
 implemented in SCALE3 ABSPACK scaling algorithm.
;
_exptl_crystal_colour brown
_exptl_crystal_colour_primary brown
_exptl_crystal_density_diffrn 1.279
_exptl_crystal_description block
_exptl_crystal_F_000 492
_exptl_crystal_size_max 0.35
_exptl_crystal_size_mid 0.35
_exptl_crystal_size_min 0.3
_refine_diff_density_max 0.244
_refine_diff_density_min -0.190
_refine_diff_density_rms 0.035
_refine_ls_extinction_method none
_refine_ls_goodness_of_fit_ref 1.075
_refine_ls_hydrogen_treatment constr
_refine_ls_matrix_type full
_refine_ls_number_parameters 319
_refine_ls_number_reflns 4945
_refine_ls_number_restraints 0
_refine_ls_restrained_S_all 1.075
_refine_ls_R_factor_all 0.0583
_refine_ls_R_factor_gt 0.0470
_refine_ls_shift/su_max 0.000
_refine_ls_shift/su_mean 0.000
_refine_ls_structure_factor_coef Fsqd
_refine_ls_weighting_details 'w=1/[\s^2^(Fo^2^)+(0.0371P)^2^+0.5815P] where P=(Fo^2^+2Fc^2^)/3'
_refine_ls_weighting_scheme calc
_refine_ls_wR_factor_gt 0.1133
_refine_ls_wR_factor_ref 0.1204
_reflns_Friedel_coverage 0.000
_reflns_number_gt 4043
_reflns_number_total 4945
_reflns_threshold_expression 'I > 2\s(I)'
_cod_data_source_file d1ob01805a2.cif
_cod_data_source_block ev2039
_cod_depositor_comments 'Adding full bibliography for 7158343.cif.'
_cod_database_code 7158343
_shelx_shelxl_version_number 2016/4
_chemical_oxdiff_formula 'C30 H26 N2 O3'
_chemical_oxdiff_usercomment LLS-1
_shelx_space_group_comment
;
The symmetry employed for this shelxl refinement is uniquely defined
by the following loop, which should always be used as a source of
symmetry information in preference to the above space-group names.
They are only intended as comments.
;
_shelx_estimated_absorpt_t_max 0.976
_shelx_estimated_absorpt_t_min 0.972
_diffrn_oxdiff_ac4_digest_frames
;
01989d065ee0b7f0e0cb118d99f0b8f429000271435
;
_reflns_odcompleteness_completeness 99.96
_reflns_odcompleteness_iscentric 1
_reflns_odcompleteness_theta 26.32
_olex2_refinement_description
;
1. Fixed Uiso
 At 1.2 times of:
  All C(H) groups, All C(H,H) groups
 At 1.5 times of:
  All C(H,H,H) groups
2.a Ternary CH refined with riding coordinates:
 C3(H3), C5(H5)
2.b Secondary CH2 refined with riding coordinates:
 C12(H12A,H12B), C34(H34A,H34B)
2.c Aromatic/amide H refined with riding coordinates:
 C14(H14), C15(H15), C16(H16), C17(H17), C22(H22), C23(H23), C24(H24),
 C25(H25), C26(H26), C28(H28), C29(H29), C30(H30), C31(H31)
2.d Idealised Me refined as rotating group:
 C7(H7A,H7B,H7C), C8(H8A,H8B,H8C), C9(H9A,H9B,H9C)
;
_olex2_submission_special_instructions 'No special instructions were received'
_oxdiff_exptl_absorpt_empirical_details
;
Empirical correction (ABSPACK) includes:
- Absorption correction using spherical harmonics
- Frame scaling
;
_oxdiff_exptl_absorpt_empirical_full_max 1.702
_oxdiff_exptl_absorpt_empirical_full_min 0.552

loop_
_space_group_symop_operation_xyz
'x, y, z'
'-x, -y, -z'

loop_
_atom_site_label
_atom_site_type_symbol
_atom_site_fract_x
_atom_site_fract_y
_atom_site_fract_z
_atom_site_U_iso_or_equiv
_atom_site_adp_type
_atom_site_occupancy
_atom_site_site_symmetry_order
_atom_site_calc_flag
_atom_site_refinement_flags_posn
_atom_site_refinement_flags_adp
_atom_site_refinement_flags_occupancy
_atom_site_disorder_assembly
_atom_site_disorder_group
N1 N 1.02370(17) 0.33648(16) 0.17033(10) 0.0425(3) Uani 1 1 d . . . . .
C2 C 0.9020(2) 0.46626(19) 0.20662(13) 0.0443(4) Uani 1 1 d . . . . .
C3 C 0.76006(19) 0.43325(17) 0.25629(11) 0.0366(4) Uani 1 1 d . . . . .
H3 H 0.681728 0.451384 0.214506 0.044 Uiso 1 1 calc R . . . .
C4 C 0.84707(18) 0.26405(17) 0.27549(10) 0.0336(3) Uani 1 1 d . . . . .
C5 C 0.9746(2) 0.21368(18) 0.18762(11) 0.0367(4) Uani 1 1 d . . . . .
H5 H 1.069542 0.120954 0.199383 0.044 Uiso 1 1 calc R . . . .
C6 C 1.1942(2) 0.3172(2) 0.13283(15) 0.0535(5) Uani 1 1 d . . . . .
C7 C 1.3023(3) 0.1564(3) 0.10146(18) 0.0738(7) Uani 1 1 d . . . . .
H7A H 1.257057 0.133169 0.054750 0.111 Uiso 1 1 calc GR . . . .
H7B H 1.306733 0.089671 0.152066 0.111 Uiso 1 1 calc GR . . . .
H7C H 1.411162 0.145142 0.077788 0.111 Uiso 1 1 calc GR . . . .
C8 C 1.1878(3) 0.4255(3) 0.0543(2) 0.0907(9) Uani 1 1 d . . . . .
H8A H 1.153119 0.398104 0.004366 0.136 Uiso 1 1 calc GR . . . .
H8B H 1.294909 0.421627 0.035351 0.136 Uiso 1 1 calc GR . . . .
H8C H 1.111216 0.525097 0.073715 0.136 Uiso 1 1 calc GR . . . .
C9 C 1.2640(3) 0.3492(3) 0.2098(2) 0.0830(8) Uani 1 1 d . . . . .
H9A H 1.195441 0.449446 0.231313 0.124 Uiso 1 1 calc GR . . . .
H9B H 1.373132 0.338613 0.187773 0.124 Uiso 1 1 calc GR . . . .
H9C H 1.267274 0.279874 0.258730 0.124 Uiso 1 1 calc GR . . . .
O10 O 0.90075(17) 0.58944(15) 0.20403(11) 0.0632(4) Uani 1 1 d . . . . .
N11 N 0.67490(17) 0.52501(15) 0.33645(9) 0.0418(3) Uani 1 1 d . . . . .
C12 C 0.7705(3) 0.5069(2) 0.40862(15) 0.0637(6) Uani 1 1 d . . . . .
H12A H 0.696684 0.535539 0.466005 0.076 Uiso 1 1 calc R . . . .
H12B H 0.822144 0.574315 0.397160 0.076 Uiso 1 1 calc R . . . .
C13 C 0.9009(2) 0.35073(19) 0.41726(11) 0.0399(4) Uani 1 1 d . . . . .
C14 C 0.9867(2) 0.3198(2) 0.49097(12) 0.0449(4) Uani 1 1 d . . . . .
H14 H 0.963098 0.396078 0.531137 0.054 Uiso 1 1 calc R . . . .
C15 C 1.1053(2) 0.1786(2) 0.50506(13) 0.0497(4) Uani 1 1 d . . . . .
H15 H 1.162099 0.159993 0.554034 0.060 Uiso 1 1 calc R . . . .
C16 C 1.1397(2) 0.0647(2) 0.44634(13) 0.0478(4) Uani 1 1 d . . . . .
H16 H 1.219133 -0.031307 0.455861 0.057 Uiso 1 1 calc R . . . .
C17 C 1.0561(2) 0.09339(19) 0.37360(12) 0.0414(4) Uani 1 1 d . . . . .
H17 H 1.079291 0.015880 0.334481 0.050 Uiso 1 1 calc R . . . .
C18 C 0.93723(19) 0.23649(18) 0.35739(11) 0.0351(3) Uani 1 1 d . . . . .
C19 C 0.5222(2) 0.63876(19) 0.34496(12) 0.0439(4) Uani 1 1 d . . . . .
O20 O 0.46069(19) 0.70936(17) 0.41578(10) 0.0751(5) Uani 1 1 d . . . . .
C21 C 0.4248(2) 0.68062(18) 0.26788(12) 0.0398(4) Uani 1 1 d . . . . .
C22 C 0.4812(2) 0.7192(2) 0.18226(13) 0.0502(4) Uani 1 1 d . . . . .
H22 H 0.588040 0.709769 0.168626 0.060 Uiso 1 1 calc R . . . .
C23 C 0.3783(3) 0.7716(2) 0.11711(15) 0.0661(6) Uani 1 1 d . . . . .
H23 H 0.416460 0.797797 0.059747 0.079 Uiso 1 1 calc R . . . .
C24 C 0.2212(3) 0.7855(2) 0.13590(17) 0.0689(6) Uani 1 1 d . . . . .
H24 H 0.153757 0.819675 0.091182 0.083 Uiso 1 1 calc R . . . .
C25 C 0.1633(3) 0.7493(2) 0.22011(18) 0.0657(6) Uani 1 1 d . . . . .
H25 H 0.056391 0.758956 0.232909 0.079 Uiso 1 1 calc R . . . .
C26 C 0.2645(2) 0.6980(2) 0.28693(14) 0.0537(5) Uani 1 1 d . . . . .
H26 H 0.224165 0.675235 0.344721 0.064 Uiso 1 1 calc R . . . .
C27 C 0.73571(18) 0.18506(17) 0.29062(11) 0.0345(3) Uani 1 1 d . . . . .
C28 C 0.6357(2) 0.1985(2) 0.37454(11) 0.0427(4) Uani 1 1 d . . . . .
H28 H 0.631600 0.261727 0.418525 0.051 Uiso 1 1 calc R . . . .
C29 C 0.5431(2) 0.1196(2) 0.39323(13) 0.0507(5) Uani 1 1 d . . . . .
H29 H 0.474962 0.132125 0.448928 0.061 Uiso 1 1 calc R . . . .
C30 C 0.5507(2) 0.0219(2) 0.32969(14) 0.0540(5) Uani 1 1 d . . . . .
H30 H 0.491859 -0.034710 0.343547 0.065 Uiso 1 1 calc R . . . .
C31 C 0.6456(2) 0.0090(2) 0.24613(14) 0.0500(4) Uani 1 1 d . . . . .
H31 H 0.650494 -0.056267 0.203214 0.060 Uiso 1 1 calc R . . . .
C32 C 0.73508(19) 0.09298(18) 0.22483(11) 0.0378(4) Uani 1 1 d . . . . .
C33 C 0.8211(2) 0.0890(2) 0.13035(12) 0.0428(4) Uani 1 1 d . . . . .
C34 C 0.9032(2) 0.1906(2) 0.10806(11) 0.0432(4) Uani 1 1 d . . . . .
H34A H 0.823996 0.286939 0.089250 0.052 Uiso 1 1 calc R . . . .
H34B H 0.990923 0.149109 0.057104 0.052 Uiso 1 1 calc R . . . .
O35 O 0.8170(2) 0.01254(19) 0.07205(10) 0.0692(4) Uani 1 1 d . . . . .

loop_
_atom_site_aniso_label
_atom_site_aniso_U_11
_atom_site_aniso_U_22
_atom_site_aniso_U_33
_atom_site_aniso_U_23
_atom_site_aniso_U_13
_atom_site_aniso_U_12
N1 0.0393(7) 0.0397(8) 0.0463(8) -0.0040(6) 0.0004(6) -0.0169(6)
C2 0.0437(9) 0.0372(9) 0.0505(10) 0.0004(8) -0.0108(8) -0.0152(8)
C3 0.0367(8) 0.0343(8) 0.0340(8) -0.0060(6) -0.0073(6) -0.0096(7)
C4 0.0340(8) 0.0324(8) 0.0306(8) -0.0055(6) -0.0038(6) -0.0106(6)
C5 0.0363(8) 0.0356(8) 0.0352(8) -0.0051(6) -0.0007(6) -0.0138(7)
C6 0.0387(9) 0.0522(11) 0.0678(13) 0.0037(9) -0.0036(9) -0.0205(8)
C7 0.0452(11) 0.0716(15) 0.0945(18) -0.0214(13) 0.0161(11) -0.0226(11)
C8 0.0607(14) 0.099(2) 0.097(2) 0.0337(16) 0.0047(13) -0.0325(14)
C9 0.0552(13) 0.0717(16) 0.125(2) -0.0095(15) -0.0332(14) -0.0224(12)
O10 0.0574(8) 0.0377(7) 0.0948(12) -0.0006(7) -0.0092(8) -0.0218(6)
N11 0.0445(8) 0.0351(7) 0.0377(8) -0.0096(6) -0.0133(6) -0.0062(6)
C12 0.0729(14) 0.0461(11) 0.0603(13) -0.0185(9) -0.0343(11) -0.0037(10)
C13 0.0396(9) 0.0415(9) 0.0386(9) -0.0037(7) -0.0098(7) -0.0156(7)
C14 0.0472(10) 0.0528(11) 0.0402(9) -0.0029(8) -0.0118(8) -0.0244(8)
C15 0.0454(10) 0.0617(12) 0.0453(10) 0.0084(9) -0.0181(8) -0.0237(9)
C16 0.0404(9) 0.0462(10) 0.0492(10) 0.0088(8) -0.0099(8) -0.0123(8)
C17 0.0400(9) 0.0382(9) 0.0411(9) -0.0004(7) -0.0044(7) -0.0133(7)
C18 0.0336(8) 0.0377(8) 0.0333(8) -0.0014(6) -0.0056(6) -0.0146(7)
C19 0.0471(10) 0.0366(9) 0.0371(9) -0.0067(7) -0.0045(7) -0.0081(7)
O20 0.0707(10) 0.0698(10) 0.0455(8) -0.0249(7) -0.0097(7) 0.0089(8)
C21 0.0389(8) 0.0307(8) 0.0412(9) -0.0063(7) -0.0036(7) -0.0073(7)
C22 0.0462(10) 0.0457(10) 0.0491(11) 0.0050(8) -0.0057(8) -0.0129(8)
C23 0.0725(15) 0.0578(13) 0.0482(12) 0.0072(10) -0.0129(10) -0.0105(11)
C24 0.0677(14) 0.0557(13) 0.0683(15) -0.0096(11) -0.0312(12) -0.0046(11)
C25 0.0448(11) 0.0555(12) 0.0953(18) -0.0148(12) -0.0195(11) -0.0152(10)
C26 0.0457(10) 0.0498(11) 0.0581(12) -0.0061(9) 0.0003(9) -0.0162(9)
C27 0.0314(7) 0.0331(8) 0.0345(8) -0.0024(6) -0.0065(6) -0.0091(6)
C28 0.0414(9) 0.0486(10) 0.0348(9) -0.0045(7) -0.0040(7) -0.0166(8)
C29 0.0451(10) 0.0625(12) 0.0430(10) 0.0048(9) -0.0016(8) -0.0247(9)
C30 0.0491(10) 0.0579(12) 0.0626(13) 0.0054(10) -0.0090(9) -0.0310(9)
C31 0.0493(10) 0.0488(11) 0.0568(11) -0.0082(9) -0.0100(9) -0.0241(9)
C32 0.0343(8) 0.0362(8) 0.0395(9) -0.0058(7) -0.0056(7) -0.0113(7)
C33 0.0397(9) 0.0463(10) 0.0394(9) -0.0133(7) -0.0052(7) -0.0143(8)
C34 0.0472(9) 0.0475(10) 0.0309(8) -0.0078(7) 0.0001(7) -0.0179(8)
O35 0.0806(10) 0.0922(11) 0.0502(8) -0.0330(8) 0.0048(7) -0.0514(9)

loop_
_atom_type_symbol
_atom_type_description
_atom_type_scat_dispersion_real
_atom_type_scat_dispersion_imag
_atom_type_scat_source
C C 0.0033 0.0016 'International Tables Vol C Tables 4.2.6.8 and 6.1.1.4'
H H 0.0000 0.0000 'International Tables Vol C Tables 4.2.6.8 and 6.1.1.4'
N N 0.0061 0.0033 'International Tables Vol C Tables 4.2.6.8 and 6.1.1.4'
O O 0.0106 0.0060 'International Tables Vol C Tables 4.2.6.8 and 6.1.1.4'

loop_
_geom_angle_atom_site_label_1
_geom_angle_atom_site_label_2
_geom_angle_atom_site_label_3
_geom_angle
_geom_angle_site_symmetry_1
_geom_angle_site_symmetry_3
_geom_angle_publ_flag
C2 N1 C5 110.85(14) . . ?
C2 N1 C6 123.50(15) . . ?
C5 N1 C6 124.81(14) . . ?
N1 C2 C3 108.06(14) . . ?
O10 C2 N1 128.13(18) . . ?
O10 C2 C3 123.79(16) . . ?
C2 C3 H3 109.0 . . ?
C2 C3 C4 102.50(12) . . ?
C4 C3 H3 109.0 . . ?
N11 C3 C2 112.31(14) . . ?
N11 C3 H3 109.0 . . ?
N11 C3 C4 114.65(13) . . ?
C3 C4 C5 99.57(12) . . ?
C18 C4 C3 109.85(12) . . ?
C18 C4 C5 109.21(12) . . ?
C27 C4 C3 115.00(13) . . ?
C27 C4 C5 113.20(13) . . ?
C27 C4 C18 109.58(13) . . ?
N1 C5 C4 103.06(12) . . ?
N1 C5 H5 109.6 . . ?
N1 C5 C34 112.06(14) . . ?
C4 C5 H5 109.6 . . ?
C34 C5 C4 112.61(13) . . ?
C34 C5 H5 109.6 . . ?
N1 C6 C7 110.13(16) . . ?
N1 C6 C8 109.64(17) . . ?
N1 C6 C9 107.39(18) . . ?
C8 C6 C7 110.6(2) . . ?
C8 C6 C9 110.5(2) . . ?
C9 C6 C7 108.53(19) . . ?
C6 C7 H7A 109.5 . . ?
C6 C7 H7B 109.5 . . ?
C6 C7 H7C 109.5 . . ?
H7A C7 H7B 109.5 . . ?
H7A C7 H7C 109.5 . . ?
H7B C7 H7C 109.5 . . ?
C6 C8 H8A 109.5 . . ?
C6 C8 H8B 109.5 . . ?
C6 C8 H8C 109.5 . . ?
H8A C8 H8B 109.5 . . ?
H8A C8 H8C 109.5 . . ?
H8B C8 H8C 109.5 . . ?
C6 C9 H9A 109.5 . . ?
C6 C9 H9B 109.5 . . ?
C6 C9 H9C 109.5 . . ?
H9A C9 H9B 109.5 . . ?
H9A C9 H9C 109.5 . . ?
H9B C9 H9C 109.5 . . ?
C3 N11 C12 116.77(14) . . ?
C19 N11 C3 125.53(14) . . ?
C19 N11 C12 117.09(14) . . ?
N11 C12 H12A 108.8 . . ?
N11 C12 H12B 108.8 . . ?
N11 C12 C13 113.80(14) . . ?
H12A C12 H12B 107.7 . . ?
C13 C12 H12A 108.8 . . ?
C13 C12 H12B 108.8 . . ?
C14 C13 C12 117.47(15) . . ?
C18 C13 C12 123.40(15) . . ?
C18 C13 C14 119.12(16) . . ?
C13 C14 H14 119.4 . . ?
C15 C14 C13 121.11(17) . . ?
C15 C14 H14 119.4 . . ?
C14 C15 H15 120.1 . . ?
C14 C15 C16 119.75(16) . . ?
C16 C15 H15 120.1 . . ?
C15 C16 H16 120.1 . . ?
C17 C16 C15 119.78(17) . . ?
C17 C16 H16 120.1 . . ?
C16 C17 H17 119.4 . . ?
C16 C17 C18 121.27(16) . . ?
C18 C17 H17 119.4 . . ?
C13 C18 C4 121.34(14) . . ?
C13 C18 C17 118.95(15) . . ?
C17 C18 C4 119.70(14) . . ?
N11 C19 C21 120.76(14) . . ?
O20 C19 N11 120.56(16) . . ?
O20 C19 C21 118.68(15) . . ?
C22 C21 C19 122.87(16) . . ?
C26 C21 C19 117.70(16) . . ?
C26 C21 C22 118.98(17) . . ?
C21 C22 H22 120.1 . . ?
C23 C22 C21 119.79(19) . . ?
C23 C22 H22 120.1 . . ?
C22 C23 H23 119.6 . . ?
C24 C23 C22 120.9(2) . . ?
C24 C23 H23 119.6 . . ?
C23 C24 H24 120.0 . . ?
C25 C24 C23 120.1(2) . . ?
C25 C24 H24 120.0 . . ?
C24 C25 H25 120.0 . . ?
C24 C25 C26 119.9(2) . . ?
C26 C25 H25 120.0 . . ?
C21 C26 C25 120.4(2) . . ?
C21 C26 H26 119.8 . . ?
C25 C26 H26 119.8 . . ?
C28 C27 C4 119.39(14) . . ?
C28 C27 C32 118.12(15) . . ?
C32 C27 C4 122.42(14) . . ?
C27 C28 H28 119.5 . . ?
C29 C28 C27 121.08(17) . . ?
C29 C28 H28 119.5 . . ?
C28 C29 H29 119.8 . . ?
C28 C29 C30 120.41(17) . . ?
C30 C29 H29 119.8 . . ?
C29 C30 H30 120.2 . . ?
C31 C30 C29 119.52(18) . . ?
C31 C30 H30 120.2 . . ?
C30 C31 H31 119.7 . . ?
C30 C31 C32 120.67(17) . . ?
C32 C31 H31 119.7 . . ?
C27 C32 C33 120.91(15) . . ?
C31 C32 C27 120.02(16) . . ?
C31 C32 C33 118.99(15) . . ?
C32 C33 C34 117.43(14) . . ?
O35 C33 C32 121.29(17) . . ?
O35 C33 C34 121.15(17) . . ?
C5 C34 H34A 108.9 . . ?
C5 C34 H34B 108.9 . . ?
C33 C34 C5 113.39(14) . . ?
C33 C34 H34A 108.9 . . ?
C33 C34 H34B 108.9 . . ?
H34A C34 H34B 107.7 . . ?

loop_
_geom_bond_atom_site_label_1
_geom_bond_atom_site_label_2
_geom_bond_distance
_geom_bond_site_symmetry_2
_geom_bond_publ_flag
N1 C2 1.356(2) . ?
N1 C5 1.472(2) . ?
N1 C6 1.499(2) . ?
C2 C3 1.537(2) . ?
C2 O10 1.220(2) . ?
C3 H3 0.9800 . ?
C3 C4 1.541(2) . ?
C3 N11 1.447(2) . ?
C4 C5 1.547(2) . ?
C4 C18 1.532(2) . ?
C4 C27 1.523(2) . ?
C5 H5 0.9800 . ?
C5 C34 1.528(2) . ?
C6 C7 1.524(3) . ?
C6 C8 1.519(3) . ?
C6 C9 1.524(3) . ?
C7 H7A 0.9600 . ?
C7 H7B 0.9600 . ?
C7 H7C 0.9600 . ?
C8 H8A 0.9600 . ?
C8 H8B 0.9600 . ?
C8 H8C 0.9600 . ?
C9 H9A 0.9600 . ?
C9 H9B 0.9600 . ?
C9 H9C 0.9600 . ?
N11 C12 1.455(2) . ?
N11 C19 1.350(2) . ?
C12 H12A 0.9700 . ?
C12 H12B 0.9700 . ?
C12 C13 1.499(2) . ?
C13 C14 1.398(2) . ?
C13 C18 1.388(2) . ?
C14 H14 0.9300 . ?
C14 C15 1.374(3) . ?
C15 H15 0.9300 . ?
C15 C16 1.378(3) . ?
C16 H16 0.9300 . ?
C16 C17 1.376(2) . ?
C17 H17 0.9300 . ?
C17 C18 1.394(2) . ?
C19 O20 1.220(2) . ?
C19 C21 1.499(2) . ?
C21 C22 1.385(3) . ?
C21 C26 1.383(3) . ?
C22 H22 0.9300 . ?
C22 C23 1.382(3) . ?
C23 H23 0.9300 . ?
C23 C24 1.367(3) . ?
C24 H24 0.9300 . ?
C24 C25 1.363(3) . ?
C25 H25 0.9300 . ?
C25 C26 1.392(3) . ?
C26 H26 0.9300 . ?
C27 C28 1.396(2) . ?
C27 C32 1.398(2) . ?
C28 H28 0.9300 . ?
C28 C29 1.375(3) . ?
C29 H29 0.9300 . ?
C29 C30 1.384(3) . ?
C30 H30 0.9300 . ?
C30 C31 1.371(3) . ?
C31 H31 0.9300 . ?
C31 C32 1.397(2) . ?
C32 C33 1.486(2) . ?
C33 C34 1.496(3) . ?
C33 O35 1.216(2) . ?
C34 H34A 0.9700 . ?
C34 H34B 0.9700 . ?

loop_
_geom_torsion_atom_site_label_1
_geom_torsion_atom_site_label_2
_geom_torsion_atom_site_label_3
_geom_torsion_atom_site_label_4
_geom_torsion
_geom_torsion_site_symmetry_1
_geom_torsion_site_symmetry_2
_geom_torsion_site_symmetry_3
_geom_torsion_site_symmetry_4
_geom_torsion_publ_flag
N1 C2 C3 C4 22.45(17) . . . . ?
N1 C2 C3 N11 146.01(14) . . . . ?
N1 C5 C34 C33 -168.26(13) . . . . ?
C2 N1 C5 C4 -26.38(18) . . . . ?
C2 N1 C5 C34 94.94(17) . . . . ?
C2 N1 C6 C7 177.42(19) . . . . ?
C2 N1 C6 C8 -60.7(3) . . . . ?
C2 N1 C6 C9 59.4(2) . . . . ?
C2 C3 C4 C5 -36.16(15) . . . . ?
C2 C3 C4 C18 78.40(15) . . . . ?
C2 C3 C4 C27 -157.45(13) . . . . ?
C2 C3 N11 C12 -62.2(2) . . . . ?
C2 C3 N11 C19 108.51(19) . . . . ?
C3 C4 C5 N1 37.97(15) . . . . ?
C3 C4 C5 C34 -82.98(15) . . . . ?
C3 C4 C18 C13 17.0(2) . . . . ?
C3 C4 C18 C17 -164.30(14) . . . . ?
C3 C4 C27 C28 -78.08(18) . . . . ?
C3 C4 C27 C32 105.05(17) . . . . ?
C3 N11 C12 C13 -33.1(3) . . . . ?
C3 N11 C19 O20 179.75(18) . . . . ?
C3 N11 C19 C21 -0.1(3) . . . . ?
C4 C3 N11 C12 54.3(2) . . . . ?
C4 C3 N11 C19 -135.02(17) . . . . ?
C4 C5 C34 C33 -52.61(19) . . . . ?
C4 C27 C28 C29 -174.91(15) . . . . ?
C4 C27 C32 C31 172.23(15) . . . . ?
C4 C27 C32 C33 -11.2(2) . . . . ?
C5 N1 C2 C3 2.48(19) . . . . ?
C5 N1 C2 O10 -179.07(19) . . . . ?
C5 N1 C6 C7 8.8(3) . . . . ?
C5 N1 C6 C8 130.7(2) . . . . ?
C5 N1 C6 C9 -109.2(2) . . . . ?
C5 C4 C18 C13 125.21(16) . . . . ?
C5 C4 C18 C17 -56.07(19) . . . . ?
C5 C4 C27 C28 168.38(14) . . . . ?
C5 C4 C27 C32 -8.5(2) . . . . ?
C6 N1 C2 C3 -167.50(15) . . . . ?
C6 N1 C2 O10 10.9(3) . . . . ?
C6 N1 C5 C4 143.44(16) . . . . ?
C6 N1 C5 C34 -95.24(19) . . . . ?
O10 C2 C3 C4 -156.08(17) . . . . ?
O10 C2 C3 N11 -32.5(2) . . . . ?
N11 C3 C4 C5 -158.14(13) . . . . ?
N11 C3 C4 C18 -43.58(18) . . . . ?
N11 C3 C4 C27 80.57(17) . . . . ?
N11 C12 C13 C14 -173.33(18) . . . . ?
N11 C12 C13 C18 5.3(3) . . . . ?
N11 C19 C21 C22 -56.7(3) . . . . ?
N11 C19 C21 C26 131.01(19) . . . . ?
C12 N11 C19 O20 -9.6(3) . . . . ?
C12 N11 C19 C21 170.59(18) . . . . ?
C12 C13 C14 C15 178.40(19) . . . . ?
C12 C13 C18 C4 1.4(3) . . . . ?
C12 C13 C18 C17 -177.31(19) . . . . ?
C13 C14 C15 C16 -0.7(3) . . . . ?
C14 C13 C18 C4 180.00(15) . . . . ?
C14 C13 C18 C17 1.3(2) . . . . ?
C14 C15 C16 C17 0.6(3) . . . . ?
C15 C16 C17 C18 0.5(3) . . . . ?
C16 C17 C18 C4 179.86(15) . . . . ?
C16 C17 C18 C13 -1.4(3) . . . . ?
C18 C4 C5 N1 -77.07(15) . . . . ?
C18 C4 C5 C34 161.98(13) . . . . ?
C18 C4 C27 C28 46.21(19) . . . . ?
C18 C4 C27 C32 -130.66(15) . . . . ?
C18 C13 C14 C15 -0.3(3) . . . . ?
C19 N11 C12 C13 155.42(18) . . . . ?
C19 C21 C22 C23 -173.24(17) . . . . ?
C19 C21 C26 C25 174.40(17) . . . . ?
O20 C19 C21 C22 123.4(2) . . . . ?
O20 C19 C21 C26 -48.8(3) . . . . ?
C21 C22 C23 C24 -0.3(3) . . . . ?
C22 C21 C26 C25 1.8(3) . . . . ?
C22 C23 C24 C25 0.9(3) . . . . ?
C23 C24 C25 C26 -0.1(3) . . . . ?
C24 C25 C26 C21 -1.3(3) . . . . ?
C26 C21 C22 C23 -1.1(3) . . . . ?
C27 C4 C5 N1 160.56(13) . . . . ?
C27 C4 C5 C34 39.61(18) . . . . ?
C27 C4 C18 C13 -110.27(17) . . . . ?
C27 C4 C18 C17 68.45(18) . . . . ?
C27 C28 C29 C30 1.7(3) . . . . ?
C27 C32 C33 C34 -1.9(2) . . . . ?
C27 C32 C33 O35 -177.81(17) . . . . ?
C28 C27 C32 C31 -4.7(2) . . . . ?
C28 C27 C32 C33 171.91(15) . . . . ?
C28 C29 C30 C31 -3.0(3) . . . . ?
C29 C30 C31 C32 0.3(3) . . . . ?
C30 C31 C32 C27 3.6(3) . . . . ?
C30 C31 C32 C33 -173.10(17) . . . . ?
C31 C32 C33 C34 174.76(16) . . . . ?
C31 C32 C33 O35 -1.2(3) . . . . ?
C32 C27 C28 C29 2.1(2) . . . . ?
C32 C33 C34 C5 33.8(2) . . . . ?
O35 C33 C34 C5 -150.26(18) . . . . ?
